data_7156948
loop_
_publ_author_name
'Wang, Ying'
'Ren, Jinwei'
'Li, Honghua'
'Pan, Yuanyuan'
'Liu, Xingzhong'
'Che, Yongsheng'
'Liu, Gang'

_publ_section_title
;
 The disruption of verM activates the production of gliocladiosin A and B
 in Clonostachys rogersoniana.
;
_journal_issue 28
_journal_name_full 'Organic &amp; biomolecular chemistry'
_journal_page_first 6782
_journal_page_last 6785
_journal_paper_doi 10.1039/c9ob01102a
_journal_volume 17
_journal_year 2019
_chemical_absolute_configuration ad
_chemical_formula_moiety 'C42 H37 Br2 N3 O11'
_chemical_formula_sum 'C42 H37 Br2 N3 O11'
_chemical_formula_weight 919.56
_space_group_crystal_system monoclinic
_space_group_IT_number 4
_space_group_name_Hall 'P 2yb'
_space_group_name_H-M_alt 'P 1 21 1'
_symmetry_space_group_name_Hall 'P 2yb'
_symmetry_space_group_name_H-M 'P 1 21 1'
_atom_sites_solution_hydrogens mixed
_audit_creation_date 2019-06-11
_audit_creation_method
;
Olex2 1.2
(compiled 2018.05.29 svn.r3508 for OlexSys, GUI svn.r5506)
;
_audit_update_record
;
2019-06-13 deposited with the CCDC.    2019-06-27 downloaded from the CCDC.
;
_cell_angle_alpha 90
_cell_angle_beta 98.1269(12)
_cell_angle_gamma 90
_cell_formula_units_Z 2
_cell_length_a 14.23986(20)
_cell_length_b 7.86116(8)
_cell_length_c 19.8448(3)
_cell_measurement_reflns_used 44703
_cell_measurement_temperature 160(2)
_cell_measurement_theta_max 68.8430
_cell_measurement_theta_min 2.1530
_cell_volume 2199.15(5)
_computing_cell_refinement 'CrysAlisPro 1.171.39.6a (Rigaku OD, 2015)'
_computing_data_collection 'CrysAlisPro 1.171.39.6a (Rigaku OD, 2015)'
_computing_data_reduction 'CrysAlisPro 1.171.39.6a (Rigaku OD, 2015)'
_computing_molecular_graphics 'Olex2 (Dolomanov et al., 2009)'
_computing_publication_material 'Olex2 (Dolomanov et al., 2009)'
_computing_structure_refinement 'ShelXL (Sheldrick, 2015)'
_computing_structure_solution 'XT (Sheldrick, 2015)'
_diffrn_ambient_temperature 160.0
_diffrn_measured_fraction_theta_full 0.999
_diffrn_measured_fraction_theta_max 0.999
_diffrn_measurement_details
;
List of Runs (angles in degrees, time in seconds):

  # Type    Start    End  Width  t~exp~   \w     \q     \k     \f   Frames
#--------------------------------------------------------------------------
  1  \w    -90.00  90.00   1.00    1.00    --    0.00  45.00  80.00  180
  2  \w    -90.00   2.00   1.00    1.00    --    0.00  60.00 160.00   92
  3  \w    -90.00 -30.00   1.00    1.00    --    0.00  15.00 200.00   60
  4  \w     20.00  50.00   1.00    1.00    --    0.00  45.00  40.00   30
  5  \w   -135.00  45.00   1.00    1.00    --  -45.00  60.00   0.00  180
  6  \w   -135.00  39.00   1.00    1.00    --  -45.00  30.00   0.00  174
  7  \w   -135.00  45.00   1.00    1.00    --  -45.00  60.00 280.00  180
  8  \w   -135.00  31.00   1.00    1.00    --  -45.00   0.00   0.00  166
  9  \w   -135.00  36.00   1.00    1.00    --  -45.00  60.00 240.00  171
 10  \w   -160.00  20.00   1.00    3.00    --  -70.00  30.00 320.00  180
 11  \w   -160.00  20.00   1.00    4.00    --  -70.00  60.00  80.00  180
 12  \w   -160.00  20.00   1.00    4.00    --  -70.00  60.00  40.00  180
 13  \w   -160.00  20.00   1.00    4.00    --  -70.00  60.00   0.00  180
 14  \w   -160.00  20.00   1.00    4.00    --  -70.00  60.00 320.00  180
 15  \w   -160.00  20.00   1.00    4.00    --  -70.00  60.00 280.00  180
 16  \w   -130.00-100.00   1.00    4.00    --  -70.00   0.00 160.00   30
 17  \w   -180.00   0.00   1.00    6.00    --  -90.00  30.00 320.00  180
 18  \w   -180.00   0.00   1.00    6.00    --  -90.00  45.00  40.00  180
 19  \w   -180.00   0.00   1.00    6.00    --  -90.00  30.00  40.00  180
 20  \w   -180.00   0.00   1.00    6.00    --  -90.00  45.00  80.00  180
 21  \w   -180.00   0.00   1.00    6.00    --  -90.00  45.00   0.00  180
 22  \w   -180.00   0.00   1.00    6.00    --  -90.00  60.00  80.00  180
 23  \w   -180.00   0.00   1.00    6.00    --  -90.00  60.00 120.00  180
 24  \w   -180.00   0.00   1.00    6.00    --  -90.00  45.00 320.00  180
 25  \w   -180.00   0.00   1.00    6.00    --  -90.00  60.00  40.00  180
 26  \w   -180.00   0.00   1.00    6.00    --  -90.00  60.00   0.00  180
 27  \w   -180.00   0.00   1.00    6.00    --  -90.00  60.00 320.00  180
 28  \w   -180.00   0.00   1.00    6.00    --  -90.00  60.00 280.00  180
 29  \w   -110.00 -70.00   1.00    6.00    --  -90.00  30.00   0.00   40
 30  \w   -100.00 -70.00   1.00    6.00    --  -90.00  15.00 120.00   30
;
_diffrn_measurement_device 'abstract diffractometer'
_diffrn_measurement_device_type 'dtrek-CrysAlisPro-abstract goniometer imported rigaku-d*trek images'
_diffrn_measurement_method '\w scans'
_diffrn_radiation_type CuK\a
_diffrn_radiation_wavelength 1.54184
_diffrn_reflns_av_R_equivalents 0.0578
_diffrn_reflns_av_unetI/netI 0.0209
_diffrn_reflns_Laue_measured_fraction_full 0.999
_diffrn_reflns_Laue_measured_fraction_max 0.999
_diffrn_reflns_limit_h_max 17
_diffrn_reflns_limit_h_min -16
_diffrn_reflns_limit_k_max 8
_diffrn_reflns_limit_k_min -9
_diffrn_reflns_limit_l_max 23
_diffrn_reflns_limit_l_min -21
_diffrn_reflns_number 78181
_diffrn_reflns_point_group_measured_fraction_full 0.987
_diffrn_reflns_point_group_measured_fraction_max 0.987
_diffrn_reflns_theta_full 67.075
_diffrn_reflns_theta_max 67.075
_diffrn_reflns_theta_min 2.249
_exptl_absorpt_coefficient_mu 2.843
_exptl_absorpt_correction_T_max 1.00000
_exptl_absorpt_correction_T_min 0.62435
_exptl_absorpt_correction_type multi-scan
_exptl_absorpt_process_details
;
CrysAlisPro 1.171.39.6a (Rigaku Oxford Diffraction, 2015)
Empirical absorption correction using spherical harmonics,
 implemented in SCALE3 ABSPACK scaling algorithm.
;
_exptl_crystal_colour 'light colourless'
_exptl_crystal_colour_modifier light
_exptl_crystal_colour_primary colourless
_exptl_crystal_density_diffrn 1.389
_exptl_crystal_description plate
_exptl_crystal_F_000 936
_exptl_crystal_size_max 0.39
_exptl_crystal_size_mid 0.19
_exptl_crystal_size_min 0.06
_refine_diff_density_max 1.147
_refine_diff_density_min -0.394
_refine_diff_density_rms 0.080
_refine_ls_abs_structure_details
;
 Flack x determined using 2952 quotients [(I+)-(I-)]/[(I+)+(I-)]
 (Parsons, Flack and Wagner, Acta Cryst. B69 (2013) 249-259).
;
_refine_ls_abs_structure_Flack -0.005(8)
_refine_ls_extinction_coef 0.0037(7)
_refine_ls_extinction_expression Fc^*^=kFc[1+0.001xFc^2^\l^3^/sin(2\q)]^-1/4^
_refine_ls_extinction_method 'SHELXL-2014/7 (Sheldrick 2014'
_refine_ls_goodness_of_fit_ref 1.071
_refine_ls_hydrogen_treatment constr
_refine_ls_matrix_type full
_refine_ls_number_parameters 637
_refine_ls_number_reflns 7752
_refine_ls_number_restraints 431
_refine_ls_restrained_S_all 1.076
_refine_ls_R_factor_all 0.0686
_refine_ls_R_factor_gt 0.0662
_refine_ls_shift/su_max 0.000
_refine_ls_shift/su_mean 0.000
_refine_ls_structure_factor_coef Fsqd
_refine_ls_weighting_details 'w=1/[\s^2^(Fo^2^)+(0.1304P)^2^+1.0629P] where P=(Fo^2^+2Fc^2^)/3'
_refine_ls_weighting_scheme calc
_refine_ls_wR_factor_gt 0.1938
_refine_ls_wR_factor_ref 0.1988
_reflns_Friedel_coverage 0.830
_reflns_Friedel_fraction_full 0.973
_reflns_Friedel_fraction_max 0.973
_reflns_number_gt 7308
_reflns_number_total 7752
_reflns_threshold_expression 'I > 2\s(I)'
_cod_data_source_file c9ob01102a2.cif
_cod_data_source_block a-4-1-br__sq
_cod_depositor_comments 'Adding full bibliography for 7156948.cif.'
_cod_database_code 7156948
_shelx_shelxl_version_number 2014/7
_shelx_space_group_comment
;
The symmetry employed for this shelxl refinement is uniquely defined
by the following loop, which should always be used as a source of
symmetry information in preference to the above space-group names.
They are only intended as comments.
;
_olex2_refinement_description
;
1. Fixed Uiso
 At 1.2 times of:
  All C(H) groups, All C(H,H) groups, All N(H) groups
 At 1.5 times of:
  All C(H,H,H) groups
2. Restrained distances
 C8A"-C7A" = C7A"-C6A" = C8A"-C3" = C4A"-C3" = C5A"-C4A" = C6A"-C5A"
 1.39 with sigma of 0.01
 C8B"-C7B" = C8B"-C3" = C7B"-C6B" = C6B"-C5B" = C5B"-C4B" = C4B"-C3"
 1.39 with sigma of 0.01
 C5'-C4'
 1.39 with sigma of 0.01
3. Rigid bond restraints
 C4B", C5B"
 with sigma for 1-2 distances of 0.01 and sigma for 1-3 distances of 0.01
 N21, C16
 with sigma for 1-2 distances of 0.01 and sigma for 1-3 distances of 0.01
 N1', C9'
 with sigma for 1-2 distances of 0.01 and sigma for 1-3 distances of 0.01
 C4', C5'
 with sigma for 1-2 distances of 0.01 and sigma for 1-3 distances of 0.01
4. Uiso/Uaniso restraints and constraints
O1 \\sim O14 \\sim C13B \\sim C14B \\sim C15B \\sim C23B \\sim O1A \\sim O14A
\\sim C12A \\sim C13A \\sim C15A \\sim C23A: within 1.7A with sigma of 0.02 and
sigma for terminal atoms of 0.04
C3" \\sim Br9B \\sim C4B" \\sim C5B" \\sim C6B" \\sim C7B" \\sim C8B" \\sim
Br9A \\sim C4A" \\sim C5A" \\sim C6A" \\sim C7A" \\sim C8A": within 1.7A with
sigma of 0.02 and sigma for terminal atoms of 0.04
Uanis(O1) \\sim Ueq, Uanis(O14) \\sim Ueq, Uanis(C13B) \\sim Ueq, Uanis(C14B)
\\sim Ueq, Uanis(C12A) \\sim Ueq, Uanis(C13A) \\sim Ueq, Uanis(O1A) \\sim Ueq,
Uanis(C15B) \\sim Ueq, Uanis(C23B) \\sim Ueq, Uanis(O14A) \\sim Ueq,
Uanis(C15A) \\sim Ueq, Uanis(C23A) \\sim Ueq: with sigma of 0.01 and sigma for
terminal atoms of 0.02
Uanis(Br9B) \\sim Ueq, Uanis(C4B") \\sim Ueq, Uanis(C5B") \\sim Ueq,
Uanis(C6B") \\sim Ueq, Uanis(C7B") \\sim Ueq, Uanis(C8B") \\sim Ueq,
Uanis(Br9A) \\sim Ueq, Uanis(C6A") \\sim Ueq, Uanis(C5A") \\sim Ueq,
Uanis(C4A") \\sim Ueq, Uanis(C7A") \\sim Ueq, Uanis(C8A") \\sim Ueq: with sigma
of 0.01 and sigma for terminal atoms of 0.02
5. Others
 Sof(H11A)=Sof(O1A)=Sof(O14A)=Sof(C12A)=Sof(H12A)=Sof(C13A)=Sof(C15A)=
 Sof(H15A)=Sof(C23A)=Sof(H23D)=Sof(H23E)=Sof(H23F)=1-FVAR(1)
 Sof(H11)=Sof(O1)=Sof(O14)=Sof(C13B)=Sof(H13B)=Sof(C14B)=Sof(C15B)=Sof(H15B)=
 Sof(C23B)=Sof(H23A)=Sof(H23B)=Sof(H23C)=FVAR(1)
 Sof(C4A")=Sof(H4A")=Sof(C5A")=Sof(H5A")=Sof(C6A")=Sof(C7A")=Sof(H7A")=
 Sof(C8A")=Sof(H8A")=1-FVAR(2)
 Sof(C4B")=Sof(H4B")=Sof(C5B")=Sof(H5B")=Sof(C6B")=Sof(C7B")=Sof(H7B")=
 Sof(C8B")=Sof(H8B")=FVAR(2)
 Fixed Sof: Br9B(0.4) Br9A(0.6)
 Fixed Y: Br18(0.52797)
6.a Riding coordinates:
 N21(H21)
6.b Ternary CH refined with riding coordinates:
 C4(H4), C7(H7), C10(H10), C17(H17), C15B(H15B), C15A(H15A)
6.c Secondary CH2 refined with riding coordinates:
 C8(H8A,H8B), C9(H9A,H9B), C25(H25A,H25B)
6.d Aromatic/amide H refined with riding coordinates:
 N1'(H1'), C2'(H2'), C5'(H5'), C6'(H6'), C7'(H7'), C8'(H8'), C11(H11),
 C11(H11A), C13"(H13"), C14"(H14"), C16"(H16"), C17"(H17"), C4B"(H4B"),
 C5B"(H5B"), C7B"(H7B"), C8B"(H8B"), C13B(H13B), C4A"(H4A"), C5A"(H5A"),
 C7A"(H7A"), C8A"(H8A"), C12A(H12A)
6.e Idealised Me refined as rotating group:
 C22(H22A,H22B,H22C), C24(H24A,H24B,H24C), C23B(H23A,H23B,H23C), C23A(H23D,
 H23E,H23F)
;
_olex2_submission_special_instructions 'No special instructions were received'
_oxdiff_exptl_absorpt_empirical_details
;
Empirical correction (ABSPACK) includes:
- Absorption correction using spherical harmonics
- Frame scaling
- Detector area scaling
;

loop_
_space_group_symop_operation_xyz
'x, y, z'
'-x, y+1/2, -z'

loop_
_atom_site_label
_atom_site_type_symbol
_atom_site_fract_x
_atom_site_fract_y
_atom_site_fract_z
_atom_site_U_iso_or_equiv
_atom_site_adp_type
_atom_site_occupancy
_atom_site_site_symmetry_order
_atom_site_calc_flag
_atom_site_refinement_flags_posn
_atom_site_refinement_flags_adp
_atom_site_refinement_flags_occupancy
_atom_site_disorder_assembly
_atom_site_disorder_group
Br18 Br 1.05655(9) 0.5280 0.43299(8) 0.1254(6) Uani 1 1 d . . . . .
O00A O 0.3200(4) 0.3903(8) 0.7036(2) 0.0822(17) Uani 1 1 d . . . . .
O00F O 0.1415(5) 0.4412(16) 0.8151(4) 0.122(3) Uani 1 1 d . . . . .
O00I O 0.3677(6) 0.6909(13) 0.9968(3) 0.113(3) Uani 1 1 d . . . . .
O1" O 0.2462(3) 0.4445(6) 0.9112(2) 0.0555(10) Uani 1 1 d . . . . .
O6 O 0.3845(3) 0.6528(6) 0.6990(2) 0.0575(10) Uani 1 1 d . . . . .
O007 O 0.6323(4) 0.8597(8) 0.4929(2) 0.0708(13) Uani 1 1 d . . . . .
O008 O 0.3253(4) 0.1663(6) 0.8726(3) 0.0785(15) Uani 1 1 d . . . . .
O10" O 0.6722(4) 0.7018(7) 0.5872(2) 0.0645(12) Uani 1 1 d . . . . .
O20 O 0.4993(4) 0.5861(11) 0.9614(2) 0.099(2) Uani 1 1 d . . . . .
N1 N 0.3191(4) 0.4541(7) 0.8690(2) 0.0514(11) Uani 1 1 d . . . . .
N1' N 0.7391(12) 0.132(2) 0.7790(5) 0.170(7) Uani 1 1 d . U . . .
H1' H 0.8001 0.1193 0.7930 0.204 Uiso 1 1 calc R . . . .
N21 N 0.5307(5) 0.3664(13) 0.8826(4) 0.089(2) Uani 1 1 d . U . . .
H21 H 0.5323 0.3053 0.9199 0.106 Uiso 1 1 d R . . . .
C2 C 0.3600(5) 0.3004(9) 0.8597(3) 0.0573(14) Uani 1 1 d . . . . .
C2" C 0.1564(5) 0.4496(12) 0.8761(4) 0.0723(19) Uani 1 1 d . . . . .
C2' C 0.6674(10) 0.116(3) 0.8172(8) 0.140(6) Uani 1 1 d . . . . .
H2' H 0.6755 0.0817 0.8636 0.168 Uiso 1 1 calc R . . . .
C3 C 0.4522(5) 0.3180(9) 0.8285(3) 0.0581(15) Uani 1 1 d . . . . .
C3" C 0.0867(5) 0.4687(11) 0.9237(4) 0.078(2) Uani 1 1 d D U . . .
C3' C 0.5822(9) 0.1547(18) 0.7797(5) 0.110(4) Uani 1 1 d . . . . .
C4 C 0.4512(4) 0.4791(7) 0.7863(3) 0.0481(12) Uani 1 1 d . . . . .
H4 H 0.5130 0.4823 0.7678 0.058 Uiso 1 1 calc R . . . .
C4' C 0.6038(6) 0.1876(11) 0.7160(4) 0.079(2) Uani 1 1 d D U . . .
C5 C 0.3749(4) 0.4985(9) 0.7263(3) 0.0540(14) Uani 1 1 d . . . . .
C5' C 0.5434(11) 0.2328(11) 0.6524(4) 0.111(4) Uani 1 1 d D U . . .
H5' H 0.4767 0.2446 0.6505 0.133 Uiso 1 1 calc R . . . .
C6' C 0.5843(10) 0.2556(14) 0.5999(8) 0.116(5) Uani 1 1 d . . . . .
H6' H 0.5454 0.2864 0.5588 0.139 Uiso 1 1 calc R . . . .
C7 C 0.3388(6) 0.6885(12) 0.6287(3) 0.0714(19) Uani 1 1 d . . . . .
H7 H 0.3254 0.5799 0.6029 0.086 Uiso 1 1 calc R . . . .
C7' C 0.6900(10) 0.2378(14) 0.5975(7) 0.109(4) Uani 1 1 d . . . . .
H7' H 0.7165 0.2531 0.5566 0.131 Uiso 1 1 calc R . . . .
C8 C 0.4123(6) 0.7915(11) 0.5989(4) 0.0725(19) Uani 1 1 d . . . . .
H8A H 0.4315 0.8893 0.6292 0.087 Uiso 1 1 calc R . . . .
H8B H 0.3836 0.8373 0.5542 0.087 Uiso 1 1 calc R . . . .
C8' C 0.7443(8) 0.1987(17) 0.6573(5) 0.101(3) Uani 1 1 d . . . . .
H8' H 0.8114 0.1893 0.6613 0.121 Uiso 1 1 calc R . . . .
C9 C 0.5004(5) 0.6884(8) 0.5895(3) 0.0597(14) Uani 1 1 d . . . . .
H9A H 0.4999 0.6671 0.5402 0.072 Uiso 1 1 calc R . . . .
H9B H 0.4968 0.5767 0.6120 0.072 Uiso 1 1 calc R . . . .
C9' C 0.6959(8) 0.1736(16) 0.7116(6) 0.102(3) Uani 1 1 d . U . . .
C10 C 0.5955(5) 0.7740(10) 0.6180(4) 0.0645(16) Uani 1 1 d . . . . .
H10 H 0.5914 0.8989 0.6085 0.077 Uiso 1 1 calc R . . . .
C11 C 0.6151(6) 0.7461(12) 0.6913(4) 0.075(2) Uani 1 1 d . . . . .
H11 H 0.5627 0.7533 0.7160 0.090 Uiso 0.571(16) 1 calc R . P A 1
H11A H 0.5779 0.8035 0.7203 0.090 Uiso 0.429(16) 1 calc R . P A 2
C11" C 0.6854(5) 0.7614(9) 0.5254(3) 0.0579(15) Uani 1 1 d . . . . .
C12" C 0.7746(5) 0.6930(9) 0.5045(3) 0.0561(14) Uani 1 1 d . . . . .
C13" C 0.8372(6) 0.5947(10) 0.5449(3) 0.0675(17) Uani 1 1 d . . . . .
H13" H 0.8235 0.5610 0.5885 0.081 Uiso 1 1 calc R . . . .
C14" C 0.9198(6) 0.5435(14) 0.5235(5) 0.086(2) Uani 1 1 d . . . . .
H14" H 0.9630 0.4742 0.5524 0.103 Uiso 1 1 calc R . . . .
C15" C 0.9411(5) 0.5904(11) 0.4617(4) 0.0727(19) Uani 1 1 d . . . . .
C16 C 0.5323(5) 0.5470(14) 0.8953(3) 0.076(2) Uani 1 1 d . U . . .
C16" C 0.8774(6) 0.6891(11) 0.4188(3) 0.0690(17) Uani 1 1 d . . . . .
H16" H 0.8919 0.7221 0.3754 0.083 Uiso 1 1 calc R . . . .
C17 C 0.4570(5) 0.6151(9) 0.8412(3) 0.0546(14) Uani 1 1 d . . . . .
H17 H 0.4731 0.7298 0.8243 0.066 Uiso 1 1 calc R . . . .
C17" C 0.7936(5) 0.7388(9) 0.4394(3) 0.0601(15) Uani 1 1 d . . . . .
H17" H 0.7488 0.8035 0.4099 0.072 Uiso 1 1 calc R . . . .
C18 C 0.3673(5) 0.6176(8) 0.8774(3) 0.0571(14) Uani 1 1 d . . . . .
C19 C 0.4071(7) 0.6409(14) 0.9512(4) 0.085(3) Uani 1 1 d . . . . .
C22 C 0.2487(7) 0.781(2) 0.6339(5) 0.113(4) Uani 1 1 d . . . . .
H22A H 0.2094 0.7132 0.6605 0.169 Uiso 1 1 calc GR . . . .
H22B H 0.2144 0.8004 0.5882 0.169 Uiso 1 1 calc GR . . . .
H22C H 0.2633 0.8908 0.6565 0.169 Uiso 1 1 calc GR . . . .
C24 C 0.2975(7) 0.7585(10) 0.8517(5) 0.081(2) Uani 1 1 d . . . . .
H24A H 0.2679 0.7321 0.8053 0.121 Uiso 1 1 calc GR . . . .
H24B H 0.3314 0.8670 0.8519 0.121 Uiso 1 1 calc GR . . . .
H24C H 0.2484 0.7668 0.8816 0.121 Uiso 1 1 calc GR . . . .
C25 C 0.4756(9) 0.1509(11) 0.7951(7) 0.108(4) Uani 1 1 d . . . . .
H25A H 0.4319 0.1343 0.7522 0.129 Uiso 1 1 calc R . . . .
H25B H 0.4670 0.0546 0.8258 0.129 Uiso 1 1 calc R . . . .
Br9B Br -0.16436(19) 0.5178(5) 1.04248(15) 0.0766(7) Uani 0.4 1 d . U P B 1
O1 O 0.7865(8) 0.675(3) 0.8347(6) 0.106(5) Uani 0.571(16) 1 d . U P A 1
O14 O 0.6272(9) 0.6890(17) 0.8259(6) 0.055(3) Uani 0.571(16) 1 d . U P A 1
C4B" C 0.1140(14) 0.524(3) 0.9891(7) 0.083(5) Uani 0.56(3) 1 d D U P B 1
H4B" H 0.1752 0.5616 1.0086 0.100 Uiso 0.56(3) 1 calc R . P B 1
C5B" C 0.0327(12) 0.512(3) 1.0212(11) 0.087(4) Uani 0.56(3) 1 d D U P B 1
H5B" H 0.0437 0.5179 1.0695 0.105 Uiso 0.56(3) 1 calc R . P B 1
C6B" C -0.0607(11) 0.493(2) 0.9931(11) 0.068(4) Uani 0.56(3) 1 d D U P B 1
C7B" C -0.0843(13) 0.443(3) 0.9258(11) 0.093(5) Uani 0.56(3) 1 d D U P B 1
H7B" H -0.1445 0.4010 0.9062 0.111 Uiso 0.56(3) 1 calc R . P B 1
C8B" C -0.0069(9) 0.465(4) 0.8914(10) 0.099(5) Uani 0.56(3) 1 d D U P B 1
H8B" H -0.0182 0.4771 0.8433 0.118 Uiso 0.56(3) 1 calc R . P B 1
C13B C 0.6947(12) 0.713(3) 0.7248(8) 0.073(4) Uani 0.571(16) 1 d . U P A 1
H13B H 0.7482 0.7043 0.7013 0.087 Uiso 0.571(16) 1 calc R . P A 1
C14B C 0.7082(11) 0.689(3) 0.7993(7) 0.076(4) Uani 0.571(16) 1 d . U P A 1
C15B C 0.6289(11) 0.647(2) 0.8964(6) 0.060(3) Uani 0.571(16) 1 d . U P A 1
H15B H 0.6835 0.5696 0.9116 0.072 Uiso 0.571(16) 1 calc R . P A 1
C23B C 0.6395(15) 0.812(3) 0.9384(7) 0.078(5) Uani 0.571(16) 1 d . U P A 1
H23A H 0.7045 0.8550 0.9408 0.117 Uiso 0.571(16) 1 calc GR . P A 1
H23B H 0.6255 0.7897 0.9845 0.117 Uiso 0.571(16) 1 calc GR . P A 1
H23C H 0.5951 0.8980 0.9166 0.117 Uiso 0.571(16) 1 calc GR . P A 1
Br9A Br -0.1294(2) 0.5241(4) 1.0805(2) 0.1286(11) Uani 0.6 1 d . U P B 2
O1A O 0.7824(11) 0.518(4) 0.8206(7) 0.105(6) Uani 0.429(16) 1 d . U P A 2
O14A O 0.6425(13) 0.620(3) 0.8274(9) 0.064(4) Uani 0.429(16) 1 d . U P A 2
C4A" C 0.108(2) 0.471(5) 0.9939(7) 0.089(6) Uani 0.44(3) 1 d D U P B 2
H4A" H 0.1677 0.4220 1.0105 0.107 Uiso 0.44(3) 1 calc R . P B 2
C5A" C 0.0587(16) 0.533(4) 1.0457(13) 0.094(6) Uani 0.44(3) 1 d D U P B 2
H5A" H 0.0862 0.5836 1.0874 0.112 Uiso 0.44(3) 1 calc R . P B 2
C6A" C -0.0370(15) 0.507(3) 1.0248(14) 0.073(5) Uani 0.44(3) 1 d D U P B 2
C7A" C -0.0685(16) 0.473(4) 0.9573(15) 0.087(6) Uani 0.44(3) 1 d D U P B 2
H7A" H -0.1343 0.4847 0.9413 0.104 Uiso 0.44(3) 1 calc R . P B 2
C8A" C -0.0086(10) 0.422(4) 0.9113(15) 0.098(6) Uani 0.44(3) 1 d D U P B 2
H8A" H -0.0321 0.3560 0.8724 0.118 Uiso 0.44(3) 1 calc R . P B 2
C12A C 0.6957(15) 0.624(3) 0.7229(10) 0.064(4) Uani 0.429(16) 1 d . U P A 2
H12A H 0.7351 0.5778 0.6927 0.077 Uiso 0.429(16) 1 calc R . P A 2
C13A C 0.7172(15) 0.573(3) 0.7961(10) 0.073(5) Uani 0.429(16) 1 d . U P A 2
C15A C 0.6411(16) 0.562(4) 0.9008(10) 0.069(5) Uani 0.429(16) 1 d . U P A 2
H15A H 0.6767 0.4542 0.9138 0.083 Uiso 0.429(16) 1 calc R . P A 2
C23A C 0.670(2) 0.711(5) 0.9460(13) 0.096(7) Uani 0.429(16) 1 d . U P A 2
H23D H 0.6268 0.8063 0.9330 0.144 Uiso 0.429(16) 1 calc GR . P A 2
H23E H 0.7349 0.7445 0.9411 0.144 Uiso 0.429(16) 1 calc GR . P A 2
H23F H 0.6669 0.6798 0.9934 0.144 Uiso 0.429(16) 1 calc GR . P A 2

loop_
_atom_site_aniso_label
_atom_site_aniso_U_11
_atom_site_aniso_U_22
_atom_site_aniso_U_33
_atom_site_aniso_U_23
_atom_site_aniso_U_13
_atom_site_aniso_U_12
Br18 0.1109(8) 0.1242(10) 0.1604(11) 0.0613(9) 0.0863(8) 0.0494(7)
O00A 0.106(4) 0.089(4) 0.051(2) -0.001(2) 0.008(2) -0.040(3)
O00F 0.084(4) 0.197(10) 0.082(4) 0.018(5) 0.005(3) 0.002(5)
O00I 0.120(5) 0.155(7) 0.074(3) -0.056(4) 0.047(3) -0.042(5)
O1" 0.057(2) 0.052(2) 0.063(2) 0.0081(18) 0.0272(18) 0.0062(18)
O6 0.072(3) 0.049(2) 0.052(2) 0.0081(17) 0.0149(18) 0.0036(19)
O007 0.080(3) 0.073(3) 0.066(3) 0.017(2) 0.029(2) 0.012(3)
O008 0.109(4) 0.038(2) 0.103(4) 0.011(2) 0.066(3) 0.004(2)
O10" 0.078(3) 0.068(3) 0.055(2) 0.008(2) 0.033(2) 0.008(2)
O20 0.094(4) 0.169(7) 0.037(2) -0.021(3) 0.024(2) -0.039(4)
N1 0.060(3) 0.044(2) 0.055(2) 0.0001(19) 0.026(2) -0.002(2)
N1' 0.220(14) 0.217(17) 0.074(5) -0.002(7) 0.028(7) 0.075(13)
N21 0.076(4) 0.120(6) 0.073(4) 0.036(4) 0.023(3) 0.026(4)
C2 0.075(4) 0.045(3) 0.056(3) 0.007(2) 0.023(3) 0.009(3)
C2" 0.060(4) 0.078(5) 0.082(5) 0.021(4) 0.021(3) 0.010(3)
C2' 0.121(9) 0.188(16) 0.110(8) 0.023(9) 0.010(7) 0.052(10)
C3 0.076(4) 0.042(3) 0.064(3) 0.010(3) 0.033(3) 0.008(3)
C3" 0.055(3) 0.072(5) 0.111(5) 0.021(4) 0.030(4) 0.013(3)
C3' 0.129(8) 0.124(10) 0.080(5) 0.012(6) 0.026(5) 0.051(8)
C4 0.069(3) 0.037(3) 0.042(2) -0.006(2) 0.022(2) -0.006(2)
C4' 0.098(5) 0.056(4) 0.094(5) -0.004(4) 0.051(4) 0.002(4)
C5 0.064(3) 0.057(4) 0.044(2) -0.002(2) 0.017(2) -0.009(3)
C5' 0.222(13) 0.039(4) 0.062(4) -0.003(3) -0.011(6) 0.018(5)
C6' 0.147(10) 0.057(5) 0.131(10) -0.028(6) -0.023(8) 0.028(6)
C7 0.080(4) 0.082(5) 0.052(3) 0.015(3) 0.006(3) 0.013(4)
C7' 0.152(10) 0.069(6) 0.121(8) -0.012(5) 0.065(8) -0.005(6)
C8 0.092(5) 0.068(5) 0.062(3) 0.020(3) 0.026(3) 0.016(4)
C8' 0.100(6) 0.127(9) 0.085(6) -0.026(6) 0.048(5) 0.001(6)
C9 0.082(4) 0.039(3) 0.062(3) -0.002(3) 0.023(3) 0.001(3)
C9' 0.105(7) 0.099(7) 0.113(6) -0.009(6) 0.054(5) 0.015(6)
C10 0.078(4) 0.055(4) 0.069(4) -0.008(3) 0.036(3) -0.004(3)
C11 0.084(5) 0.090(6) 0.057(3) -0.020(4) 0.033(3) -0.021(4)
C11" 0.074(4) 0.053(4) 0.051(3) 0.002(3) 0.023(3) -0.004(3)
C12" 0.074(4) 0.047(3) 0.050(3) 0.005(2) 0.022(3) -0.005(3)
C13" 0.089(5) 0.059(4) 0.060(3) 0.022(3) 0.031(3) 0.009(3)
C14" 0.083(5) 0.084(6) 0.096(5) 0.037(5) 0.034(4) 0.024(4)
C15" 0.072(4) 0.063(4) 0.090(5) 0.019(4) 0.037(4) 0.013(3)
C16 0.075(4) 0.116(6) 0.041(3) -0.002(3) 0.023(3) -0.006(4)
C16" 0.086(4) 0.070(4) 0.057(3) 0.010(3) 0.033(3) 0.005(4)
C17 0.072(4) 0.050(3) 0.045(3) -0.016(2) 0.023(3) -0.011(3)
C17" 0.074(4) 0.058(4) 0.052(3) 0.005(3) 0.021(3) 0.005(3)
C18 0.076(4) 0.043(3) 0.058(3) -0.015(2) 0.030(3) -0.009(3)
C19 0.095(5) 0.111(7) 0.059(4) -0.034(4) 0.042(4) -0.042(5)
C22 0.076(5) 0.175(13) 0.091(6) 0.038(7) 0.027(4) 0.042(7)
C24 0.099(6) 0.043(4) 0.110(6) -0.005(4) 0.047(5) 0.008(4)
C25 0.151(9) 0.042(4) 0.157(9) 0.001(5) 0.115(8) 0.008(5)
Br9B 0.0695(14) 0.0683(14) 0.1011(16) 0.0196(14) 0.0437(11) 0.0011(11)
O1 0.078(6) 0.167(14) 0.078(6) 0.015(8) 0.022(5) 0.006(8)
O14 0.072(5) 0.057(6) 0.037(4) -0.006(4) 0.012(3) -0.003(5)
C4B" 0.084(7) 0.080(9) 0.095(8) 0.023(7) 0.043(6) 0.010(7)
C5B" 0.074(8) 0.100(8) 0.093(8) 0.003(7) 0.030(6) -0.005(7)
C6B" 0.066(7) 0.071(7) 0.073(9) 0.012(7) 0.034(7) 0.004(6)
C7B" 0.076(7) 0.105(9) 0.100(9) 0.006(8) 0.022(7) 0.004(7)
C8B" 0.078(7) 0.123(10) 0.104(9) 0.037(8) 0.040(6) 0.010(7)
C13B 0.082(7) 0.082(9) 0.062(6) 0.012(7) 0.038(5) 0.007(7)
C14B 0.075(6) 0.095(8) 0.064(6) 0.003(6) 0.024(5) 0.008(6)
C15B 0.073(6) 0.070(8) 0.040(5) 0.012(6) 0.011(4) -0.006(6)
C23B 0.105(11) 0.084(10) 0.045(6) -0.009(7) 0.010(6) -0.041(9)
Br9A 0.1130(18) 0.0773(12) 0.223(3) -0.021(2) 0.118(2) -0.0113(14)
O1A 0.082(8) 0.168(17) 0.070(7) -0.001(10) 0.025(6) 0.023(11)
O14A 0.067(6) 0.079(8) 0.052(6) -0.001(7) 0.025(5) -0.007(7)
C4A" 0.078(8) 0.097(11) 0.102(9) -0.003(8) 0.047(7) 0.002(8)
C5A" 0.083(9) 0.110(10) 0.093(10) 0.001(9) 0.032(8) 0.004(8)
C6A" 0.065(8) 0.075(8) 0.081(9) 0.004(8) 0.021(8) 0.006(7)
C7A" 0.065(7) 0.106(9) 0.093(10) -0.001(9) 0.024(9) 0.002(7)
C8A" 0.080(9) 0.109(10) 0.112(10) 0.026(9) 0.032(8) 0.002(8)
C12A 0.076(8) 0.065(9) 0.058(7) -0.009(7) 0.027(6) -0.010(8)
C13A 0.069(8) 0.088(10) 0.065(7) -0.010(7) 0.026(6) -0.010(7)
C15A 0.079(8) 0.078(10) 0.052(7) 0.006(8) 0.018(6) -0.013(9)
C23A 0.089(12) 0.122(17) 0.074(11) -0.020(13) 0.002(9) -0.045(13)

loop_
_atom_type_symbol
_atom_type_description
_atom_type_scat_dispersion_real
_atom_type_scat_dispersion_imag
_atom_type_scat_source
C C 0.0181 0.0091 'International Tables Vol C Tables 4.2.6.8 and 6.1.1.4'
H H 0.0000 0.0000 'International Tables Vol C Tables 4.2.6.8 and 6.1.1.4'
Br Br -0.6763 1.2805 'International Tables Vol C Tables 4.2.6.8 and 6.1.1.4'
N N 0.0311 0.0180 'International Tables Vol C Tables 4.2.6.8 and 6.1.1.4'
O O 0.0492 0.0322 'International Tables Vol C Tables 4.2.6.8 and 6.1.1.4'

loop_
_geom_angle_atom_site_label_1
_geom_angle_atom_site_label_2
_geom_angle_atom_site_label_3
_geom_angle
C2" O1" N1 113.9(5)
C5 O6 C7 119.6(5)
C11" O10" C10 117.4(5)
C19 O20 C16 110.5(6)
O1" N1 C18 110.5(4)
C2 N1 O1" 113.2(5)
C2 N1 C18 126.4(5)
C2' N1' H1' 126.7
C2' N1' C9' 106.6(13)
C9' N1' H1' 126.7
C3 N21 H21 113.2
C16 N21 H21 113.1
C16 N21 C3 111.7(6)
O008 C2 N1 123.3(6)
O008 C2 C3 124.3(6)
N1 C2 C3 112.4(5)
O00F C2" O1" 122.1(7)
O00F C2" C3" 127.8(7)
O1" C2" C3" 110.1(7)
N1' C2' H2' 124.7
N1' C2' C3' 110.7(13)
C3' C2' H2' 124.7
N21 C3 C2 109.3(5)
N21 C3 C4 97.6(6)
N21 C3 C25 110.2(8)
C4 C3 C2 110.8(5)
C4 C3 C25 117.6(6)
C25 C3 C2 110.4(6)
C4B" C3" C2" 120.9(10)
C4B" C3" C8B" 124.6(13)
C8B" C3" C2" 112.9(10)
C4A" C3" C2" 125.1(13)
C4A" C3" C8A" 105(2)
C8A" C3" C2" 126.0(13)
C2' C3' C4' 104.3(11)
C2' C3' C25 133.6(11)
C4' C3' C25 121.8(9)
C3 C4 H4 106.4
C3 C4 C17 101.3(5)
C5 C4 C3 118.1(5)
C5 C4 H4 106.4
C5 C4 C17 117.2(5)
C17 C4 H4 106.4
C3' C4' C5' 131.2(10)
C9' C4' C3' 113.4(9)
C9' C4' C5' 115.3(10)
O00A C5 O6 125.9(6)
O00A C5 C4 125.9(6)
O6 C5 C4 107.9(5)
C4' C5' H5' 121.4
C6' C5' C4' 117.2(14)
C6' C5' H5' 121.4
C5' C6' H6' 117.2
C5' C6' C7' 125.5(12)
C7' C6' H6' 117.2
O6 C7 H7 110.4
O6 C7 C8 103.5(6)
O6 C7 C22 107.2(6)
C8 C7 H7 110.4
C22 C7 H7 110.4
C22 C7 C8 114.6(8)
C6' C7' H7' 122.0
C8' C7' C6' 116.0(10)
C8' C7' H7' 122.0
C7 C8 H8A 109.0
C7 C8 H8B 109.0
C7 C8 C9 113.0(6)
H8A C8 H8B 107.8
C9 C8 H8A 109.0
C9 C8 H8B 109.0
C7' C8' H8' 122.2
C7' C8' C9' 115.5(11)
C9' C8' H8' 122.2
C8 C9 H9A 108.6
C8 C9 H9B 108.6
C8 C9 C10 114.6(6)
H9A C9 H9B 107.6
C10 C9 H9A 108.6
C10 C9 H9B 108.6
C4' C9' N1' 104.8(10)
C4' C9' C8' 130.4(11)
C8' C9' N1' 124.7(12)
O10" C10 C9 110.5(5)
O10" C10 H10 109.5
O10" C10 C11 108.4(7)
C9 C10 H10 109.5
C11 C10 C9 109.5(6)
C11 C10 H10 109.5
C10 C11 H11 117.0
C10 C11 H11A 119.3
C10 C11 C12A 121.3(9)
C13B C11 C10 126.1(9)
C13B C11 H11 117.0
C12A C11 H11A 119.3
O007 C11" O10" 123.5(6)
O007 C11" C12" 125.2(6)
O10" C11" C12" 111.2(6)
C13" C12" C11" 123.7(5)
C13" C12" C17" 119.7(6)
C17" C12" C11" 116.6(6)
C12" C13" H13" 119.7
C12" C13" C14" 120.5(6)
C14" C13" H13" 119.7
C13" C14" H14" 119.6
C15" C14" C13" 120.9(7)
C15" C14" H14" 119.6
C14" C15" Br18 121.4(6)
C14" C15" C16" 119.7(7)
C16" C15" Br18 118.9(5)
O20 C16 C17 105.9(6)
O20 C16 C15B 105.5(8)
O20 C16 C15A 111.2(9)
N21 C16 O20 111.0(7)
N21 C16 C17 103.5(6)
N21 C16 C15B 118.9(10)
N21 C16 C15A 94.4(12)
C17 C16 C15B 111.4(8)
C17 C16 C15A 129.2(10)
C15" C16" H16" 120.1
C17" C16" C15" 119.8(6)
C17" C16" H16" 120.1
C4 C17 H17 112.7
C4 C17 C18 112.1(5)
C16 C17 C4 102.9(6)
C16 C17 H17 112.7
C16 C17 C18 103.0(5)
C18 C17 H17 112.7
C12" C17" H17" 120.3
C16" C17" C12" 119.3(6)
C16" C17" H17" 120.3
N1 C18 C17 110.0(5)
N1 C18 C19 109.0(6)
N1 C18 C24 109.1(6)
C19 C18 C17 103.3(6)
C19 C18 C24 112.0(7)
C24 C18 C17 113.2(6)
O00I C19 O20 122.3(8)
O00I C19 C18 128.5(10)
O20 C19 C18 109.1(6)
C7 C22 H22A 109.5
C7 C22 H22B 109.5
C7 C22 H22C 109.5
H22A C22 H22B 109.5
H22A C22 H22C 109.5
H22B C22 H22C 109.5
C18 C24 H24A 109.5
C18 C24 H24B 109.5
C18 C24 H24C 109.5
H24A C24 H24B 109.5
H24A C24 H24C 109.5
H24B C24 H24C 109.5
C3 C25 C3' 109.9(9)
C3 C25 H25A 109.7
C3 C25 H25B 109.7
C3' C25 H25A 109.7
C3' C25 H25B 109.7
H25A C25 H25B 108.2
C14B O14 C15B 119.3(12)
C3" C4B" H4B" 127.2
C3" C4B" C5B" 105.6(16)
C5B" C4B" H4B" 127.2
C4B" C5B" H5B" 115.2
C6B" C5B" C4B" 129.5(17)
C6B" C5B" H5B" 115.2
C5B" C6B" Br9B 124.0(14)
C5B" C6B" C7B" 120.6(15)
C7B" C6B" Br9B 115.2(13)
C6B" C7B" H7B" 125.1
C8B" C7B" C6B" 109.8(17)
C8B" C7B" H7B" 125.1
C3" C8B" H8B" 118.3
C7B" C8B" C3" 123.4(16)
C7B" C8B" H8B" 118.3
C11 C13B H13B 118.8
C11 C13B C14B 122.5(13)
C14B C13B H13B 118.8
O1 C14B O14 122.3(13)
O1 C14B C13B 124.1(14)
O14 C14B C13B 113.5(13)
C16 C15B H15B 109.8
O14 C15B C16 101.9(10)
O14 C15B H15B 109.8
O14 C15B C23B 108.7(13)
C23B C15B C16 116.5(13)
C23B C15B H15B 109.8
C15B C23B H23A 109.5
C15B C23B H23B 109.5
C15B C23B H23C 109.5
H23A C23B H23B 109.5
H23A C23B H23C 109.5
H23B C23B H23C 109.5
C13A O14A C15A 118.2(19)
C3" C4A" H4A" 113.7
C3" C4A" C5A" 133(2)
C5A" C4A" H4A" 113.7
C4A" C5A" H5A" 126.3
C6A" C5A" C4A" 107(2)
C6A" C5A" H5A" 126.3
C5A" C6A" Br9A 124.5(17)
C7A" C6A" Br9A 115.8(16)
C7A" C6A" C5A" 120(2)
C6A" C7A" H7A" 118.5
C6A" C7A" C8A" 123(2)
C8A" C7A" H7A" 118.5
C3" C8A" H8A" 120.7
C7A" C8A" C3" 119(2)
C7A" C8A" H8A" 120.7
C11 C12A H12A 116.8
C13A C12A C11 126.4(17)
C13A C12A H12A 116.8
O1A C13A O14A 126(2)
O1A C13A C12A 126.1(19)
O14A C13A C12A 108(2)
C16 C15A H15A 115.0
O14A C15A C16 95.9(14)
O14A C15A H15A 115.0
C23A C15A C16 107(2)
C23A C15A O14A 107(2)
C23A C15A H15A 115.0
C15A C23A H23D 109.5
C15A C23A H23E 109.5
C15A C23A H23F 109.5
H23D C23A H23E 109.5
H23D C23A H23F 109.5
H23E C23A H23F 109.5

loop_
_geom_bond_atom_site_label_1
_geom_bond_atom_site_label_2
_geom_bond_distance
Br18 C15" 1.879(7)
O00A C5 1.199(8)
O00F C2" 1.202(10)
O00I C19 1.196(10)
O1" N1 1.424(6)
O1" C2" 1.367(9)
O6 C5 1.344(8)
O6 C7 1.480(7)
O007 C11" 1.204(9)
O008 C2 1.207(9)
O10" C10 1.441(8)
O10" C11" 1.350(7)
O20 C16 1.487(7)
O20 C19 1.369(12)
N1 C2 1.365(9)
N1 C18 1.455(8)
N1' H1' 0.8800
N1' C2' 1.36(2)
N1' C9' 1.429(16)
N21 H21 0.8801
N21 C3 1.486(11)
N21 C16 1.441(14)
C2 C3 1.535(9)
C2" C3" 1.472(11)
C2' H2' 0.9500
C2' C3' 1.366(16)
C3 C4 1.518(8)
C3 C25 1.528(10)
C3" C4B" 1.371(13)
C3" C8B" 1.396(12)
C3" C4A" 1.382(13)
C3" C8A" 1.395(13)
C3' C4' 1.367(13)
C3' C25 1.590(16)
C4 H4 1.0000
C4 C5 1.501(9)
C4 C17 1.521(7)
C4' C5' 1.466(10)
C4' C9' 1.330(14)
C5' H5' 0.9500
C5' C6' 1.28(2)
C6' H6' 0.9500
C6' C7' 1.519(19)
C7 H7 1.0000
C7 C8 1.510(12)
C7 C22 1.490(12)
C7' H7' 0.9500
C7' C8' 1.356(18)
C8 H8A 0.9900
C8 H8B 0.9900
C8 C9 1.528(10)
C8' H8' 0.9500
C8' C9' 1.374(14)
C9 H9A 0.9900
C9 H9B 0.9900
C9 C10 1.546(10)
C10 H10 1.0000
C10 C11 1.458(11)
C11 H11 0.9500
C11 H11A 0.9500
C11 C13B 1.258(19)
C11 C12A 1.56(3)
C11" C12" 1.491(10)
C12" C13" 1.354(10)
C12" C17" 1.403(8)
C13" H13" 0.9500
C13" C14" 1.367(11)
C14" H14" 0.9500
C14" C15" 1.357(11)
C15" C16" 1.389(11)
C16 C17 1.504(11)
C16 C15B 1.582(17)
C16 C15A 1.54(2)
C16" H16" 0.9500
C16" C17" 1.373(10)
C17 H17 1.0000
C17 C18 1.552(8)
C17" H17" 0.9500
C18 C19 1.505(10)
C18 C24 1.527(11)
C22 H22A 0.9800
C22 H22B 0.9800
C22 H22C 0.9800
C24 H24A 0.9800
C24 H24B 0.9800
C24 H24C 0.9800
C25 H25A 0.9900
C25 H25B 0.9900
Br9B C6B" 1.893(14)
O1 C14B 1.237(19)
O14 C14B 1.335(19)
O14 C15B 1.436(17)
C4B" H4B" 0.9500
C4B" C5B" 1.400(13)
C5B" H5B" 0.9500
C5B" C6B" 1.375(13)
C6B" C7B" 1.389(13)
C7B" H7B" 0.9500
C7B" C8B" 1.386(13)
C8B" H8B" 0.9500
C13B H13B 0.9500
C13B C14B 1.48(2)
C15B H15B 1.0000
C15B C23B 1.54(2)
C23B H23A 0.9800
C23B H23B 0.9800
C23B H23C 0.9800
Br9A C6A" 1.84(2)
O1A C13A 1.08(3)
O14A C13A 1.35(3)
O14A C15A 1.53(3)
C4A" H4A" 0.9500
C4A" C5A" 1.411(14)
C5A" H5A" 0.9500
C5A" C6A" 1.383(14)
C6A" C7A" 1.377(14)
C7A" H7A" 0.9500
C7A" C8A" 1.393(14)
C8A" H8A" 0.9500
C12A H12A 0.9500
C12A C13A 1.50(3)
C15A H15A 1.0000
C15A C23A 1.50(4)
C23A H23D 0.9800
C23A H23E 0.9800
C23A H23F 0.9800

loop_
_geom_torsion_atom_site_label_1
_geom_torsion_atom_site_label_2
_geom_torsion_atom_site_label_3
_geom_torsion_atom_site_label_4
_geom_torsion
Br18 C15" C16" C17" -178.7(6)
O00F C2" C3" C4B" -161.5(15)
O00F C2" C3" C8B" 4.5(19)
O00F C2" C3" C4A" 178(2)
O00F C2" C3" C8A" 24(2)
O1" N1 C2 O008 15.5(9)
O1" N1 C2 C3 -166.8(5)
O1" N1 C18 C17 170.2(5)
O1" N1 C18 C19 57.6(7)
O1" N1 C18 C24 -65.0(7)
O1" C2" C3" C4B" 17.5(16)
O1" C2" C3" C8B" -176.5(13)
O1" C2" C3" C4A" -3(2)
O1" C2" C3" C8A" -156.5(18)
O6 C7 C8 C9 67.9(8)
O007 C11" C12" C13" 173.8(8)
O007 C11" C12" C17" -4.7(10)
O008 C2 C3 N21 -102.8(9)
O008 C2 C3 C4 150.7(7)
O008 C2 C3 C25 18.6(11)
O10" C10 C11 C13B 19.7(17)
O10" C10 C11 C12A -11.4(13)
O10" C11" C12" C13" -4.8(10)
O10" C11" C12" C17" 176.7(6)
O20 C16 C17 C4 -140.6(6)
O20 C16 C17 C18 -24.0(8)
O20 C16 C15B O14 -147.4(10)
O20 C16 C15B C23B -29.4(14)
O20 C16 C15A O14A -148.4(12)
O20 C16 C15A C23A -38(2)
N1 O1" C2" O00F 8.8(12)
N1 O1" C2" C3" -170.3(6)
N1 C2 C3 N21 79.5(7)
N1 C2 C3 C4 -27.0(8)
N1 C2 C3 C25 -159.1(8)
N1 C18 C19 O00I -83.0(13)
N1 C18 C19 O20 93.8(8)
N1' C2' C3' C4' 3(2)
N1' C2' C3' C25 176.8(15)
N21 C3 C4 C5 -174.8(5)
N21 C3 C4 C17 -45.3(6)
N21 C3 C25 C3' -45.0(10)
N21 C16 C17 C4 -23.7(6)
N21 C16 C17 C18 92.9(6)
N21 C16 C15B O14 87.2(12)
N21 C16 C15B C23B -154.8(11)
N21 C16 C15A O14A 97.1(13)
N21 C16 C15A C23A -153.0(18)
C2 N1 C18 C17 27.3(8)
C2 N1 C18 C19 -85.3(8)
C2 N1 C18 C24 152.1(6)
C2 C3 C4 C5 -60.7(7)
C2 C3 C4 C17 68.7(6)
C2 C3 C25 C3' -165.9(7)
C2" O1" N1 C2 -102.6(7)
C2" O1" N1 C18 109.3(7)
C2" C3" C4B" C5B" -174.8(14)
C2" C3" C8B" C7B" 166(2)
C2" C3" C4A" C5A" 160(3)
C2" C3" C8A" C7A" -170(2)
C2' N1' C9' C4' 3.2(18)
C2' N1' C9' C8' -179.1(16)
C2' C3' C4' C5' 178.4(12)
C2' C3' C4' C9' -0.7(16)
C2' C3' C25 C3 86.2(19)
C3 N21 C16 O20 107.3(7)
C3 N21 C16 C17 -5.9(7)
C3 N21 C16 C15B -130.0(8)
C3 N21 C16 C15A -138.0(9)
C3 C4 C5 O00A -8.7(9)
C3 C4 C5 O6 176.7(5)
C3 C4 C17 C16 44.3(6)
C3 C4 C17 C18 -65.7(7)
C3" C4B" C5B" C6B" -15(3)
C3" C4A" C5A" C6A" 35(5)
C3' C4' C5' C6' -179.7(12)
C3' C4' C9' N1' -1.6(15)
C3' C4' C9' C8' -179.0(14)
C4 C3 C25 C3' 65.6(11)
C4 C17 C18 N1 21.9(7)
C4 C17 C18 C19 138.1(7)
C4 C17 C18 C24 -100.5(7)
C4' C3' C25 C3 -100.8(13)
C4' C5' C6' C7' 0.8(15)
C5 O6 C7 C8 -139.5(6)
C5 O6 C7 C22 99.0(9)
C5 C4 C17 C16 174.3(5)
C5 C4 C17 C18 64.4(7)
C5' C4' C9' N1' 179.2(10)
C5' C4' C9' C8' 1.8(18)
C5' C6' C7' C8' -1.9(16)
C6' C7' C8' C9' 2.5(16)
C7 O6 C5 O00A -12.6(10)
C7 O6 C5 C4 162.0(5)
C7 C8 C9 C10 -130.8(7)
C7' C8' C9' N1' -179.8(13)
C7' C8' C9' C4' -3(2)
C8 C9 C10 O10" -160.0(5)
C8 C9 C10 C11 80.8(8)
C9 C10 C11 C13B 140.3(15)
C9 C10 C11 C12A 109.2(12)
C9' N1' C2' C3' -4(2)
C9' C4' C5' C6' -0.6(13)
C10 O10" C11" O007 -6.5(10)
C10 O10" C11" C12" 172.1(6)
C10 C11 C13B C14B 179.3(15)
C10 C11 C12A C13A -174.2(16)
C11 C13B C14B O1 -172(2)
C11 C13B C14B O14 6(3)
C11 C12A C13A O1A -162(3)
C11 C12A C13A O14A 13(3)
C11" O10" C10 C9 82.1(8)
C11" O10" C10 C11 -158.0(6)
C11" C12" C13" C14" -176.7(8)
C11" C12" C17" C16" 175.8(7)
C12" C13" C14" C15" 0.2(15)
C13" C12" C17" C16" -2.8(11)
C13" C14" C15" Br18 177.6(8)
C13" C14" C15" C16" -1.2(16)
C14" C15" C16" C17" 0.1(14)
C15" C16" C17" C12" 1.8(12)
C16 O20 C19 O00I -174.7(10)
C16 O20 C19 C18 8.3(10)
C16 N21 C3 C2 -82.7(7)
C16 N21 C3 C4 32.6(7)
C16 N21 C3 C25 155.8(6)
C16 C17 C18 N1 -88.0(7)
C16 C17 C18 C19 28.3(8)
C16 C17 C18 C24 149.6(7)
C17 C4 C5 O00A -130.4(7)
C17 C4 C5 O6 55.0(6)
C17 C16 C15B O14 -33.0(13)
C17 C16 C15B C23B 85.1(12)
C17 C16 C15A O14A -14(2)
C17 C16 C15A C23A 95.6(19)
C17 C18 C19 O00I 160.1(11)
C17 C18 C19 O20 -23.1(9)
C17" C12" C13" C14" 1.8(12)
C18 N1 C2 O008 157.5(7)
C18 N1 C2 C3 -24.7(9)
C19 O20 C16 N21 -101.0(9)
C19 O20 C16 C17 10.7(10)
C19 O20 C16 C15B 128.8(10)
C19 O20 C16 C15A 155.2(13)
C22 C7 C8 C9 -175.7(8)
C24 C18 C19 O00I 37.9(14)
C24 C18 C19 O20 -145.3(8)
C25 C3 C4 C5 67.6(9)
C25 C3 C4 C17 -162.9(8)
C25 C3' C4' C5' 3.6(19)
C25 C3' C4' C9' -175.5(10)
Br9B C6B" C7B" C8B" 167.4(16)
C4B" C3" C8B" C7B" -29(4)
C4B" C5B" C6B" Br9B -169(2)
C4B" C5B" C6B" C7B" 15(4)
C5B" C6B" C7B" C8B" -16(3)
C6B" C7B" C8B" C3" 23(3)
C8B" C3" C4B" C5B" 21(3)
C14B O14 C15B C16 -144.2(15)
C14B O14 C15B C23B 92.3(18)
C15B C16 C17 C4 105.2(9)
C15B C16 C17 C18 -138.2(9)
C15B O14 C14B O1 -9(3)
C15B O14 C14B C13B 172.9(16)
Br9A C6A" C7A" C8A" -167(2)
C4A" C3" C8A" C7A" 33(3)
C4A" C5A" C6A" Br9A 167(2)
C4A" C5A" C6A" C7A" -16(4)
C5A" C6A" C7A" C8A" 17(5)
C6A" C7A" C8A" C3" -26(5)
C8A" C3" C4A" C5A" -43(5)
C13A O14A C15A C16 -148.1(19)
C13A O14A C15A C23A 102(3)
C15A C16 C17 C4 83.6(16)
C15A C16 C17 C18 -159.8(15)
C15A O14A C13A O1A -12(4)
C15A O14A C13A C12A 172.3(17)
